data_2235920
loop_
_publ_author_name
'Wang, Peng'
'Xing, Hualu'
'Liu, Yang'
'Xie, Wencheng'
'Zhao, Guisen'

_publ_section_title
;
 Methyl 4-benzyloxy-7-methoxy-1-methyl-1<i>H</i>-indole-2-carboxylate
;
_journal_coeditor_code LX2234
_journal_issue 8
_journal_name_full 'Acta Crystallographica Section E'
_journal_page_first o2480
_journal_paper_doi 10.1107/S1600536812031236
_journal_volume 68
_journal_year 2012
_chemical_formula_iupac 'C19 H19 N O4'
_chemical_formula_moiety 'C19 H19 N O4'
_chemical_formula_sum 'C19 H19 N O4'
_chemical_formula_weight 325.35
_chemical_melting_point_gt 373.1
_chemical_melting_point_lt 374.8
_chemical_name_systematic
;
Methyl 4-benzyloxy-7-methoxy-1-methyl-1<i>H</i>-indole-2-carboxylate
;
_space_group_IT_number 2
_symmetry_cell_setting triclinic
_symmetry_space_group_name_Hall '-P 1'
_symmetry_space_group_name_H-M 'P -1'
_atom_sites_solution_hydrogens geom
_atom_sites_solution_primary direct
_atom_sites_solution_secondary difmap
_audit_creation_method SHELXL-97
_cell_angle_alpha 93.831(3)
_cell_angle_beta 100.158(3)
_cell_angle_gamma 93.456(3)
_cell_formula_units_Z 4
_cell_length_a 7.622(2)
_cell_length_b 12.871(4)
_cell_length_c 16.928(5)
_cell_measurement_reflns_used 6012
_cell_measurement_temperature 293(2)
_cell_measurement_theta_max 27.22
_cell_measurement_theta_min 2.45
_cell_volume 1626.6(8)
_computing_cell_refinement 'SAINT (Bruker, 2005)'
_computing_data_collection 'APEX2 (Bruker, 2005)'
_computing_data_reduction 'SAINT (Bruker, 2005)'
_computing_molecular_graphics 'DIAMOND (Brandenburg, 2008)'
_computing_publication_material 'PLATON (Spek, 2009)'
_computing_structure_refinement 'SHELXL97 (Sheldrick, 2008)'
_computing_structure_solution 'SHELXS97 (Sheldrick, 2008)'
_diffrn_ambient_temperature 293(2)
_diffrn_measured_fraction_theta_full 0.987
_diffrn_measured_fraction_theta_max 0.979
_diffrn_measurement_device_type 'Bruker APEXII CCD area-detector'
_diffrn_measurement_method '\f and \w scans'
_diffrn_radiation_monochromator graphite
_diffrn_radiation_source 'fine-focus sealed tube'
_diffrn_radiation_type MoK\a
_diffrn_radiation_wavelength 0.71069
_diffrn_reflns_av_R_equivalents 0.0231
_diffrn_reflns_av_sigmaI/netI 0.0253
_diffrn_reflns_limit_h_max 9
_diffrn_reflns_limit_h_min -9
_diffrn_reflns_limit_k_max 16
_diffrn_reflns_limit_k_min -16
_diffrn_reflns_limit_l_max 22
_diffrn_reflns_limit_l_min -21
_diffrn_reflns_number 19234
_diffrn_reflns_theta_full 27.50
_diffrn_reflns_theta_max 27.66
_diffrn_reflns_theta_min 1.23
_diffrn_standards_number 0
_exptl_absorpt_coefficient_mu 0.093
_exptl_absorpt_correction_T_max 0.9770
_exptl_absorpt_correction_T_min 0.9654
_exptl_absorpt_correction_type multi-scan
_exptl_absorpt_process_details '(SADABS; Bruker, 2005)'
_exptl_crystal_colour colourless
_exptl_crystal_density_diffrn 1.329
_exptl_crystal_density_method 'not measured'
_exptl_crystal_description block
_exptl_crystal_F_000 688
_exptl_crystal_size_max 0.38
_exptl_crystal_size_mid 0.36
_exptl_crystal_size_min 0.25
_refine_diff_density_max 0.237
_refine_diff_density_min -0.169
_refine_ls_extinction_coef 0.0035(9)
_refine_ls_extinction_expression Fc^*^=kFc[1+0.001xFc^2^\l^3^/sin(2\q)]^-1/4^
_refine_ls_extinction_method 'SHELXL97 (Sheldrick, 2008)'
_refine_ls_goodness_of_fit_ref 1.046
_refine_ls_hydrogen_treatment constr
_refine_ls_matrix_type full
_refine_ls_number_parameters 440
_refine_ls_number_reflns 7421
_refine_ls_number_restraints 0
_refine_ls_restrained_S_all 1.046
_refine_ls_R_factor_all 0.0652
_refine_ls_R_factor_gt 0.0441
_refine_ls_shift/su_max 0.000
_refine_ls_shift/su_mean 0.000
_refine_ls_structure_factor_coef Fsqd
_refine_ls_weighting_details 'calc w=1/[\s^2^(Fo^2^)+(0.0655P)^2^+0.2116P] where P=(Fo^2^+2Fc^2^)/3'
_refine_ls_weighting_scheme calc
_refine_ls_wR_factor_gt 0.1195
_refine_ls_wR_factor_ref 0.1339
_reflns_number_gt 5286
_reflns_number_total 7421
_reflns_threshold_expression I>2\s(I)
_cod_data_source_file lx2234.cif
_cod_data_source_block I
_cod_database_code 2235920
_cod_database_fobs_code 2235920

loop_
_symmetry_equiv_pos_as_xyz
'x, y, z'
'-x, -y, -z'

loop_
_atom_site_type_symbol
_atom_site_label
_atom_site_fract_x
_atom_site_fract_y
_atom_site_fract_z
_atom_site_U_iso_or_equiv
_atom_site_adp_type
_atom_site_calc_flag
_atom_site_refinement_flags
_atom_site_occupancy
_atom_site_symmetry_multiplicity
C C1 0.3201(2) 0.71878(13) 0.71353(9) 0.0534(4) Uani d . 1 2
H H1 0.2474 0.6626 0.7240 0.064 Uiso calc R 1 2
C C2 0.3716(3) 0.80075(15) 0.77138(10) 0.0667(5) Uani d . 1 2
H H2 0.3344 0.7992 0.8208 0.080 Uiso calc R 1 2
C C3 0.4770(3) 0.88439(14) 0.75641(11) 0.0694(5) Uani d . 1 2
H H3 0.5113 0.9396 0.7955 0.083 Uiso calc R 1 2
C C4 0.5321(3) 0.88654(14) 0.68313(11) 0.0650(5) Uani d . 1 2
H H4 0.6029 0.9436 0.6727 0.078 Uiso calc R 1 2
C C5 0.4826(2) 0.80460(12) 0.62552(9) 0.0544(4) Uani d . 1 2
H H5 0.5210 0.8063 0.5764 0.065 Uiso calc R 1 2
C C6 0.37566(19) 0.71944(11) 0.64011(8) 0.0443(3) Uani d . 1 2
C C7 0.3246(2) 0.62797(12) 0.57930(8) 0.0493(4) Uani d . 1 2
H H7A 0.4215 0.5820 0.5825 0.059 Uiso calc R 1 2
H H7B 0.2198 0.5888 0.5901 0.059 Uiso calc R 1 2
C C8 0.23533(19) 0.59066(11) 0.43789(8) 0.0437(3) Uani d . 1 2
C C9 0.2426(2) 0.48538(12) 0.44087(9) 0.0511(4) Uani d . 1 2
H H9 0.2843 0.4582 0.4897 0.061 Uiso calc R 1 2
C C10 0.1877(2) 0.41722(11) 0.37112(9) 0.0505(4) Uani d . 1 2
H H10 0.1968 0.3459 0.3749 0.061 Uiso calc R 1 2
C C11 0.12125(19) 0.45221(10) 0.29780(8) 0.0423(3) Uani d . 1 2
C C12 0.10795(17) 0.56092(10) 0.29461(8) 0.0385(3) Uani d . 1 2
C C13 0.16855(18) 0.63004(10) 0.36340(8) 0.0396(3) Uani d . 1 2
C C14 0.14128(19) 0.73230(11) 0.34046(8) 0.0434(3) Uani d . 1 2
H H14 0.1698 0.7939 0.3734 0.052 Uiso calc R 1 2
C C15 0.06500(19) 0.72338(11) 0.26068(8) 0.0427(3) Uani d . 1 2
C C16 0.1099(3) 0.28331(12) 0.23069(10) 0.0602(4) Uani d . 1 2
H H16A 0.2371 0.2812 0.2450 0.090 Uiso calc R 1 2
H H16B 0.0687 0.2469 0.1787 0.090 Uiso calc R 1 2
H H16C 0.0536 0.2505 0.2700 0.090 Uiso calc R 1 2
C C17 -0.0428(2) 0.57773(12) 0.15155(8) 0.0530(4) Uani d . 1 2
H H17A -0.0089 0.5081 0.1415 0.079 Uiso calc R 1 2
H H17B -0.0071 0.6212 0.1124 0.079 Uiso calc R 1 2
H H17C -0.1700 0.5764 0.1478 0.079 Uiso calc R 1 2
C C18 0.0067(2) 0.80779(12) 0.21026(9) 0.0494(4) Uani d . 1 2
C C19 -0.0144(4) 0.98951(14) 0.21080(13) 0.0948(8) Uani d . 1 2
H H19A 0.0385 0.9929 0.1635 0.142 Uiso calc R 1 2
H H19B 0.0219 1.0519 0.2456 0.142 Uiso calc R 1 2
H H19C -0.1423 0.9833 0.1955 0.142 Uiso calc R 1 2
C C20 0.8907(2) 0.78348(12) 0.49954(9) 0.0503(4) Uani d . 1 2
H H20 0.9494 0.7222 0.5012 0.060 Uiso calc R 1 2
C C21 0.9458(2) 0.86294(13) 0.55865(9) 0.0571(4) Uani d . 1 2
H H21 1.0398 0.8545 0.6004 0.069 Uiso calc R 1 2
C C22 0.8629(2) 0.95491(14) 0.55648(10) 0.0606(4) Uani d . 1 2
H H22 0.9003 1.0087 0.5965 0.073 Uiso calc R 1 2
C C23 0.7236(2) 0.96653(14) 0.49423(11) 0.0623(4) Uani d . 1 2
H H23 0.6681 1.0289 0.4919 0.075 Uiso calc R 1 2
C C24 0.6664(2) 0.88617(13) 0.43554(10) 0.0567(4) Uani d . 1 2
H H24 0.5714 0.8945 0.3943 0.068 Uiso calc R 1 2
C C25 0.74889(19) 0.79327(12) 0.43736(8) 0.0463(3) Uani d . 1 2
C C26 0.6865(2) 0.70257(12) 0.37704(9) 0.0519(4) Uani d . 1 2
H H26A 0.7848 0.6594 0.3727 0.062 Uiso calc R 1 2
H H26B 0.5928 0.6604 0.3944 0.062 Uiso calc R 1 2
C C27 0.5479(2) 0.66508(12) 0.24058(8) 0.0466(3) Uani d . 1 2
C C28 0.5498(2) 0.55956(12) 0.24361(9) 0.0527(4) Uani d . 1 2
H H28 0.6048 0.5323 0.2905 0.063 Uiso calc R 1 2
C C29 0.4701(2) 0.49140(12) 0.17701(9) 0.0529(4) Uani d . 1 2
H H29 0.4747 0.4199 0.1811 0.064 Uiso calc R 1 2
C C30 0.3858(2) 0.52585(11) 0.10641(9) 0.0478(3) Uani d . 1 2
C C31 0.38111(19) 0.63503(11) 0.10291(8) 0.0432(3) Uani d . 1 2
C C32 0.46230(19) 0.70394(11) 0.16862(8) 0.0438(3) Uani d . 1 2
C C33 0.4334(2) 0.80607(12) 0.14658(9) 0.0482(3) Uani d . 1 2
H H33 0.4731 0.8677 0.1782 0.058 Uiso calc R 1 2
C C34 0.3362(2) 0.79755(11) 0.06999(8) 0.0466(3) Uani d . 1 2
C C35 0.3145(3) 0.35453(13) 0.04259(11) 0.0668(5) Uani d . 1 2
H H35A 0.4376 0.3388 0.0539 0.100 Uiso calc R 1 2
H H35B 0.2579 0.3197 -0.0082 0.100 Uiso calc R 1 2
H H35C 0.2549 0.3311 0.0843 0.100 Uiso calc R 1 2
C C36 0.1910(3) 0.65126(14) -0.03299(10) 0.0663(5) Uani d . 1 2
H H36A 0.2483 0.5958 -0.0566 0.099 Uiso calc R 1 2
H H36B 0.1735 0.7054 -0.0693 0.099 Uiso calc R 1 2
H H36C 0.0774 0.6248 -0.0227 0.099 Uiso calc R 1 2
C C37 0.2737(2) 0.88262(12) 0.02112(9) 0.0518(4) Uani d . 1 2
C C38 0.2686(3) 1.06634(14) 0.02114(13) 0.0808(6) Uani d . 1 2
H H38A 0.3072 1.0631 -0.0299 0.121 Uiso calc R 1 2
H H38B 0.3242 1.1278 0.0533 0.121 Uiso calc R 1 2
H H38C 0.1411 1.0689 0.0128 0.121 Uiso calc R 1 2
N N1 0.04466(15) 0.61930(9) 0.23182(6) 0.0408(3) Uani d . 1 2
N N2 0.30332(16) 0.69353(9) 0.04256(7) 0.0461(3) Uani d . 1 2
O O1 0.28763(15) 0.66482(8) 0.50106(6) 0.0538(3) Uani d . 1 2
O O2 0.06565(15) 0.38876(7) 0.22827(6) 0.0517(3) Uani d . 1 2
O O3 -0.06518(19) 0.79859(9) 0.14086(7) 0.0740(4) Uani d . 1 2
O O4 0.0436(2) 0.90008(8) 0.25245(7) 0.0729(4) Uani d . 1 2
O O5 0.62046(16) 0.73933(8) 0.30083(6) 0.0570(3) Uani d . 1 2
O O6 0.30467(18) 0.46313(9) 0.03939(7) 0.0664(3) Uani d . 1 2
O O7 0.1933(2) 0.87380(10) -0.04683(7) 0.0833(4) Uani d . 1 2
O O8 0.31871(19) 0.97476(9) 0.06225(7) 0.0706(4) Uani d . 1 2

loop_
_atom_site_aniso_label
_atom_site_aniso_U_11
_atom_site_aniso_U_22
_atom_site_aniso_U_33
_atom_site_aniso_U_12
_atom_site_aniso_U_13
_atom_site_aniso_U_23
C1 0.0610(9) 0.0577(9) 0.0429(8) 0.0109(7) 0.0091(7) 0.0090(7)
C2 0.0911(13) 0.0698(12) 0.0413(9) 0.0209(10) 0.0138(8) 0.0030(8)
C3 0.0982(14) 0.0530(10) 0.0510(10) 0.0162(10) -0.0025(9) -0.0069(8)
C4 0.0822(12) 0.0496(9) 0.0588(10) 0.0031(8) -0.0005(9) 0.0087(8)
C5 0.0671(10) 0.0535(9) 0.0430(8) 0.0084(8) 0.0074(7) 0.0098(7)
C6 0.0488(8) 0.0478(8) 0.0353(7) 0.0145(6) -0.0011(6) 0.0094(6)
C7 0.0604(9) 0.0511(9) 0.0346(7) 0.0122(7) -0.0008(6) 0.0093(6)
C8 0.0506(8) 0.0450(8) 0.0334(7) 0.0081(6) 0.0000(6) 0.0049(6)
C9 0.0663(10) 0.0472(8) 0.0381(7) 0.0113(7) -0.0010(7) 0.0117(6)
C10 0.0667(10) 0.0371(7) 0.0470(8) 0.0084(7) 0.0042(7) 0.0098(6)
C11 0.0480(8) 0.0365(7) 0.0406(7) 0.0024(6) 0.0039(6) 0.0033(6)
C12 0.0411(7) 0.0389(7) 0.0347(7) 0.0050(5) 0.0027(5) 0.0065(5)
C13 0.0447(7) 0.0389(7) 0.0340(7) 0.0048(6) 0.0021(5) 0.0054(5)
C14 0.0553(8) 0.0374(7) 0.0352(7) 0.0057(6) 0.0006(6) 0.0032(6)
C15 0.0516(8) 0.0382(7) 0.0365(7) 0.0050(6) 0.0017(6) 0.0048(6)
C16 0.0812(12) 0.0400(8) 0.0578(10) 0.0107(8) 0.0073(8) 0.0002(7)
C17 0.0698(10) 0.0472(9) 0.0358(7) 0.0045(7) -0.0061(7) 0.0002(6)
C18 0.0644(10) 0.0424(8) 0.0387(8) 0.0060(7) -0.0004(7) 0.0074(6)
C19 0.158(2) 0.0454(10) 0.0725(13) 0.0247(12) -0.0136(13) 0.0174(9)
C20 0.0536(9) 0.0557(9) 0.0411(8) 0.0099(7) 0.0023(6) 0.0125(7)
C21 0.0607(10) 0.0669(11) 0.0409(8) 0.0036(8) -0.0011(7) 0.0114(7)
C22 0.0721(11) 0.0587(10) 0.0494(9) -0.0009(8) 0.0093(8) 0.0030(8)
C23 0.0698(11) 0.0544(10) 0.0645(11) 0.0141(8) 0.0117(9) 0.0097(8)
C24 0.0536(9) 0.0617(10) 0.0535(9) 0.0142(8) -0.0007(7) 0.0139(8)
C25 0.0485(8) 0.0547(9) 0.0367(7) 0.0058(7) 0.0060(6) 0.0125(6)
C26 0.0571(9) 0.0560(9) 0.0404(8) 0.0066(7) -0.0019(6) 0.0146(7)
C27 0.0513(8) 0.0490(8) 0.0373(7) 0.0040(6) 0.0008(6) 0.0070(6)
C28 0.0612(9) 0.0512(9) 0.0439(8) 0.0076(7) -0.0005(7) 0.0148(7)
C29 0.0634(10) 0.0421(8) 0.0527(9) 0.0066(7) 0.0050(7) 0.0108(7)
C30 0.0539(9) 0.0416(8) 0.0455(8) 0.0029(6) 0.0030(6) 0.0040(6)
C31 0.0466(8) 0.0441(8) 0.0381(7) 0.0040(6) 0.0039(6) 0.0077(6)
C32 0.0481(8) 0.0437(8) 0.0386(7) 0.0039(6) 0.0032(6) 0.0072(6)
C33 0.0597(9) 0.0419(8) 0.0397(7) 0.0034(7) -0.0011(6) 0.0051(6)
C34 0.0563(9) 0.0429(8) 0.0387(7) 0.0060(6) 0.0013(6) 0.0058(6)
C35 0.0804(12) 0.0481(9) 0.0675(11) 0.0063(8) 0.0030(9) 0.0002(8)
C36 0.0839(12) 0.0567(10) 0.0470(9) -0.0044(9) -0.0161(8) 0.0048(8)
C37 0.0668(10) 0.0470(9) 0.0395(8) 0.0093(7) 0.0008(7) 0.0062(6)
C38 0.1103(16) 0.0470(10) 0.0798(13) 0.0149(10) -0.0062(12) 0.0201(9)
N1 0.0491(7) 0.0377(6) 0.0332(6) 0.0037(5) 0.0001(5) 0.0040(5)
N2 0.0556(7) 0.0432(7) 0.0363(6) 0.0041(5) -0.0015(5) 0.0048(5)
O1 0.0787(7) 0.0457(6) 0.0319(5) 0.0086(5) -0.0060(5) 0.0053(4)
O2 0.0713(7) 0.0362(5) 0.0436(6) 0.0049(5) -0.0003(5) 0.0008(4)
O3 0.1119(10) 0.0530(7) 0.0456(6) 0.0096(7) -0.0206(6) 0.0104(5)
O4 0.1233(11) 0.0381(6) 0.0489(6) 0.0168(6) -0.0125(7) 0.0074(5)
O5 0.0752(7) 0.0518(6) 0.0374(5) 0.0025(5) -0.0093(5) 0.0096(5)
O6 0.0916(9) 0.0459(6) 0.0536(7) 0.0038(6) -0.0079(6) 0.0012(5)
O7 0.1312(12) 0.0600(8) 0.0467(7) 0.0181(8) -0.0221(7) 0.0085(6)
O8 0.1054(10) 0.0435(6) 0.0539(7) 0.0109(6) -0.0138(6) 0.0084(5)

loop_
_atom_type_symbol
_atom_type_description
_atom_type_scat_dispersion_real
_atom_type_scat_dispersion_imag
_atom_type_scat_source
C C 0.0033 0.0016 'International Tables Vol C Tables 4.2.6.8 and 6.1.1.4'
H H 0.0000 0.0000 'International Tables Vol C Tables 4.2.6.8 and 6.1.1.4'
N N 0.0061 0.0033 'International Tables Vol C Tables 4.2.6.8 and 6.1.1.4'
O O 0.0106 0.0060 'International Tables Vol C Tables 4.2.6.8 and 6.1.1.4'

loop_
_geom_angle_atom_site_label_1
_geom_angle_atom_site_label_2
_geom_angle_atom_site_label_3
_geom_angle
C2 C1 C6 120.56(16)
C2 C1 H1 119.7
C6 C1 H1 119.7
C3 C2 C1 120.31(16)
C3 C2 H2 119.8
C1 C2 H2 119.8
C2 C3 C4 119.77(17)
C2 C3 H3 120.1
C4 C3 H3 120.1
C5 C4 C3 120.18(17)
C5 C4 H4 119.9
C3 C4 H4 119.9
C4 C5 C6 120.49(15)
C4 C5 H5 119.8
C6 C5 H5 119.8
C1 C6 C5 118.69(14)
C1 C6 C7 119.86(14)
C5 C6 C7 121.42(13)
O1 C7 C6 108.96(12)
O1 C7 H7A 109.9
C6 C7 H7A 109.9
O1 C7 H7B 109.9
C6 C7 H7B 109.9
H7A C7 H7B 108.3
C9 C8 O1 126.36(13)
C9 C8 C13 118.56(13)
O1 C8 C13 115.09(12)
C8 C9 C10 120.92(13)
C8 C9 H9 119.5
C10 C9 H9 119.5
C11 C10 C9 122.34(13)
C11 C10 H10 118.8
C9 C10 H10 118.8
C10 C11 O2 124.41(13)
C10 C11 C12 117.17(13)
O2 C11 C12 118.42(12)
N1 C12 C13 107.93(11)
N1 C12 C11 131.19(12)
C13 C12 C11 120.88(12)
C12 C13 C8 120.06(12)
C12 C13 C14 107.30(11)
C8 C13 C14 132.60(13)
C15 C14 C13 107.01(12)
C15 C14 H14 126.5
C13 C14 H14 126.5
C14 C15 N1 109.88(12)
C14 C15 C18 127.42(13)
N1 C15 C18 122.69(12)
O2 C16 H16A 109.5
O2 C16 H16B 109.5
H16A C16 H16B 109.5
O2 C16 H16C 109.5
H16A C16 H16C 109.5
H16B C16 H16C 109.5
N1 C17 H17A 109.5
N1 C17 H17B 109.5
H17A C17 H17B 109.5
N1 C17 H17C 109.5
H17A C17 H17C 109.5
H17B C17 H17C 109.5
O3 C18 O4 122.79(14)
O3 C18 C15 126.74(14)
O4 C18 C15 110.46(12)
O4 C19 H19A 109.5
O4 C19 H19B 109.5
H19A C19 H19B 109.5
O4 C19 H19C 109.5
H19A C19 H19C 109.5
H19B C19 H19C 109.5
C21 C20 C25 121.04(15)
C21 C20 H20 119.5
C25 C20 H20 119.5
C20 C21 C22 120.38(15)
C20 C21 H21 119.8
C22 C21 H21 119.8
C21 C22 C23 119.26(16)
C21 C22 H22 120.4
C23 C22 H22 120.4
C24 C23 C22 120.38(16)
C24 C23 H23 119.8
C22 C23 H23 119.8
C23 C24 C25 120.72(15)
C23 C24 H24 119.6
C25 C24 H24 119.6
C24 C25 C20 118.19(14)
C24 C25 C26 122.53(13)
C20 C25 C26 119.24(14)
O5 C26 C25 109.67(12)
O5 C26 H26A 109.7
C25 C26 H26A 109.7
O5 C26 H26B 109.7
C25 C26 H26B 109.7
H26A C26 H26B 108.2
C28 C27 O5 126.64(13)
C28 C27 C32 118.10(13)
O5 C27 C32 115.26(13)
C27 C28 C29 120.96(14)
C27 C28 H28 119.5
C29 C28 H28 119.5
C30 C29 C28 122.72(14)
C30 C29 H29 118.6
C28 C29 H29 118.6
C29 C30 O6 125.43(14)
C29 C30 C31 116.82(13)
O6 C30 C31 117.75(13)
N2 C31 C32 108.04(12)
N2 C31 C30 130.95(13)
C32 C31 C30 121.00(13)
C31 C32 C33 107.24(12)
C31 C32 C27 120.38(13)
C33 C32 C27 132.35(13)
C34 C33 C32 107.24(13)
C34 C33 H33 126.4
C32 C33 H33 126.4
C33 C34 N2 109.64(12)
C33 C34 C37 127.48(14)
N2 C34 C37 122.87(13)
O6 C35 H35A 109.5
O6 C35 H35B 109.5
H35A C35 H35B 109.5
O6 C35 H35C 109.5
H35A C35 H35C 109.5
H35B C35 H35C 109.5
N2 C36 H36A 109.5
N2 C36 H36B 109.5
H36A C36 H36B 109.5
N2 C36 H36C 109.5
H36A C36 H36C 109.5
H36B C36 H36C 109.5
O7 C37 O8 122.61(14)
O7 C37 C34 126.56(15)
O8 C37 C34 110.83(13)
O8 C38 H38A 109.5
O8 C38 H38B 109.5
H38A C38 H38B 109.5
O8 C38 H38C 109.5
H38A C38 H38C 109.5
H38B C38 H38C 109.5
C12 N1 C15 107.88(11)
C12 N1 C17 125.66(12)
C15 N1 C17 126.24(11)
C31 N2 C34 107.83(11)
C31 N2 C36 125.27(13)
C34 N2 C36 126.61(13)
C8 O1 C7 116.60(11)
C11 O2 C16 116.44(11)
C18 O4 C19 116.04(13)
C27 O5 C26 116.35(12)
C30 O6 C35 117.35(13)
C37 O8 C38 117.08(13)

loop_
_geom_bond_atom_site_label_1
_geom_bond_atom_site_label_2
_geom_bond_distance
C1 C2 1.379(2)
C1 C6 1.382(2)
C1 H1 0.9300
C2 C3 1.368(3)
C2 H2 0.9300
C3 C4 1.380(3)
C3 H3 0.9300
C4 C5 1.375(2)
C4 H4 0.9300
C5 C6 1.388(2)
C5 H5 0.9300
C6 C7 1.496(2)
C7 O1 1.4236(16)
C7 H7A 0.9700
C7 H7B 0.9700
C8 C9 1.363(2)
C8 O1 1.3715(17)
C8 C13 1.4129(18)
C9 C10 1.408(2)
C9 H9 0.9300
C10 C11 1.371(2)
C10 H10 0.9300
C11 O2 1.3732(16)
C11 C12 1.4129(19)
C12 N1 1.3772(16)
C12 C13 1.4082(18)
C13 C14 1.4139(19)
C14 C15 1.3672(19)
C14 H14 0.9300
C15 N1 1.3850(17)
C15 C18 1.4679(19)
C16 O2 1.4196(18)
C16 H16A 0.9600
C16 H16B 0.9600
C16 H16C 0.9600
C17 N1 1.4551(17)
C17 H17A 0.9600
C17 H17B 0.9600
C17 H17C 0.9600
C18 O3 1.2005(18)
C18 O4 1.3325(18)
C19 O4 1.441(2)
C19 H19A 0.9600
C19 H19B 0.9600
C19 H19C 0.9600
C20 C21 1.374(2)
C20 C25 1.388(2)
C20 H20 0.9300
C21 C22 1.375(2)
C21 H21 0.9300
C22 C23 1.380(2)
C22 H22 0.9300
C23 C24 1.379(2)
C23 H23 0.9300
C24 C25 1.384(2)
C24 H24 0.9300
C25 C26 1.495(2)
C26 O5 1.4222(17)
C26 H26A 0.9700
C26 H26B 0.9700
C27 C28 1.363(2)
C27 O5 1.3661(17)
C27 C32 1.4144(19)
C28 C29 1.404(2)
C28 H28 0.9300
C29 C30 1.368(2)
C29 H29 0.9300
C30 O6 1.3752(18)
C30 C31 1.413(2)
C31 N2 1.3802(18)
C31 C32 1.4022(19)
C32 C33 1.410(2)
C33 C34 1.369(2)
C33 H33 0.9300
C34 N2 1.3807(18)
C34 C37 1.468(2)
C35 O6 1.409(2)
C35 H35A 0.9600
C35 H35B 0.9600
C35 H35C 0.9600
C36 N2 1.4591(19)
C36 H36A 0.9600
C36 H36B 0.9600
C36 H36C 0.9600
C37 O7 1.1986(18)
C37 O8 1.3287(18)
C38 O8 1.446(2)
C38 H38A 0.9600
C38 H38B 0.9600
C38 H38C 0.9600

loop_
_geom_hbond_atom_site_label_D
_geom_hbond_atom_site_label_H
_geom_hbond_atom_site_label_A
_geom_hbond_site_symmetry_A
_geom_hbond_distance_DH
_geom_hbond_distance_HA
_geom_hbond_distance_DA
_geom_hbond_angle_DHA
_geom_hbond_publ_flag
C5 H5 Cg1 1_555 0.9300 2.876 3.6778(7) 145.1 yes
C16 H16A Cg2 2_666 0.9600 2.873 3.7812(9) 158.2 yes
C17 H17C Cg3 1_455 0.9600 2.904 3.8450(10) 166.8 yes
C26 H26A Cg4 1_655 0.9600 2.944 3.7442(8) 140.6 yes

loop_
_geom_torsion_atom_site_label_1
_geom_torsion_atom_site_label_2
_geom_torsion_atom_site_label_3
_geom_torsion_atom_site_label_4
_geom_torsion
C6 C1 C2 C3 0.7(3)
C1 C2 C3 C4 -0.1(3)
C2 C3 C4 C5 -0.5(3)
C3 C4 C5 C6 0.5(3)
C2 C1 C6 C5 -0.6(2)
C2 C1 C6 C7 177.57(14)
C4 C5 C6 C1 0.0(2)
C4 C5 C6 C7 -178.14(14)
C1 C6 C7 O1 142.32(14)
C5 C6 C7 O1 -39.53(19)
O1 C8 C9 C10 -178.78(14)
C13 C8 C9 C10 1.1(2)
C8 C9 C10 C11 -1.4(2)
C9 C10 C11 O2 -179.80(14)
C9 C10 C11 C12 -0.6(2)
C10 C11 C12 N1 -178.50(14)
O2 C11 C12 N1 0.8(2)
C10 C11 C12 C13 2.9(2)
O2 C11 C12 C13 -177.83(12)
N1 C12 C13 C8 177.81(13)
C11 C12 C13 C8 -3.3(2)
N1 C12 C13 C14 -0.37(15)
C11 C12 C13 C14 178.54(13)
C9 C8 C13 C12 1.2(2)
O1 C8 C13 C12 -178.89(12)
C9 C8 C13 C14 178.88(15)
O1 C8 C13 C14 -1.3(2)
C12 C13 C14 C15 0.64(16)
C8 C13 C14 C15 -177.22(16)
C13 C14 C15 N1 -0.69(17)
C13 C14 C15 C18 178.00(15)
C14 C15 C18 O3 -177.52(17)
N1 C15 C18 O3 1.0(3)
C14 C15 C18 O4 2.1(2)
N1 C15 C18 O4 -179.32(13)
C25 C20 C21 C22 -1.1(2)
C20 C21 C22 C23 0.0(3)
C21 C22 C23 C24 1.0(3)
C22 C23 C24 C25 -0.9(3)
C23 C24 C25 C20 -0.2(2)
C23 C24 C25 C26 177.36(15)
C21 C20 C25 C24 1.2(2)
C21 C20 C25 C26 -176.43(14)
C24 C25 C26 O5 34.3(2)
C20 C25 C26 O5 -148.11(14)
O5 C27 C28 C29 -179.94(14)
C32 C27 C28 C29 0.4(2)
C27 C28 C29 C30 -0.5(3)
C28 C29 C30 O6 -179.67(15)
C28 C29 C30 C31 -0.3(2)
C29 C30 C31 N2 -177.77(15)
O6 C30 C31 N2 1.7(2)
C29 C30 C31 C32 1.1(2)
O6 C30 C31 C32 -179.44(13)
N2 C31 C32 C33 -0.50(16)
C30 C31 C32 C33 -179.63(14)
N2 C31 C32 C27 177.89(13)
C30 C31 C32 C27 -1.2(2)
C28 C27 C32 C31 0.4(2)
O5 C27 C32 C31 -179.26(13)
C28 C27 C32 C33 178.38(16)
O5 C27 C32 C33 -1.3(2)
C31 C32 C33 C34 0.52(17)
C27 C32 C33 C34 -177.60(16)
C32 C33 C34 N2 -0.35(18)
C32 C33 C34 C37 -179.86(15)
C33 C34 C37 O7 177.51(18)
N2 C34 C37 O7 -1.9(3)
C33 C34 C37 O8 -2.2(2)
N2 C34 C37 O8 178.31(14)
C13 C12 N1 C15 -0.05(15)
C11 C12 N1 C15 -178.80(14)
C13 C12 N1 C17 -174.95(13)
C11 C12 N1 C17 6.3(2)
C14 C15 N1 C12 0.47(16)
C18 C15 N1 C12 -178.30(14)
C14 C15 N1 C17 175.33(14)
C18 C15 N1 C17 -3.4(2)
C32 C31 N2 C34 0.29(16)
C30 C31 N2 C34 179.30(15)
C32 C31 N2 C36 -173.88(14)
C30 C31 N2 C36 5.1(3)
C33 C34 N2 C31 0.04(17)
C37 C34 N2 C31 179.58(14)
C33 C34 N2 C36 174.12(15)
C37 C34 N2 C36 -6.3(2)
C9 C8 O1 C7 -11.2(2)
C13 C8 O1 C7 168.92(13)
C6 C7 O1 C8 -178.88(12)
C10 C11 O2 C16 -11.5(2)
C12 C11 O2 C16 169.30(13)
O3 C18 O4 C19 2.4(3)
C15 C18 O4 C19 -177.29(18)
C28 C27 O5 C26 -7.6(2)
C32 C27 O5 C26 172.04(13)
C25 C26 O5 C27 -175.97(12)
C29 C30 O6 C35 -2.4(2)
C31 C30 O6 C35 178.20(15)
O7 C37 O8 C38 -0.8(3)
C34 C37 O8 C38 178.94(17)

loop_
_cod_related_entry_id
_cod_related_entry_database
_cod_related_entry_code
1 ChemSpider 30657990
